data_4118603
loop_
_publ_author_name
'Hai-Long Jiang'
'Dawei Feng'
'Tian-Fu Liu'
'Jian-Rong Li'
'Hong-Cai Zhou'

_publ_section_title
;
 Pore Surface Engineering with Controlled Loadings of Functional Groups
 via Click Chemistry in Highly Stable Metal-Organic Frameworks
;
_journal_name_full 'Journal of the American Chemical Society'
_journal_page_first 14690
_journal_page_last 14693
_journal_paper_doi 10.1021/ja3063919
_journal_volume 134
_journal_year 2012
_chemical_formula_sum 'C72 H48 O16 Zr3'
_chemical_formula_weight 1442.76
_chemical_name_systematic
; 
 ? 
;
_space_group_IT_number 225
_symmetry_cell_setting cubic
_symmetry_space_group_name_Hall '-F 4 2 3'
_symmetry_space_group_name_H-M 'F m -3 m'
_atom_sites_solution_hydrogens geom
_atom_sites_solution_primary direct
_atom_sites_solution_secondary difmap
_audit_creation_method SHELXL-97
_cell_angle_alpha 90.00
_cell_angle_beta 90.00
_cell_angle_gamma 90.00
_cell_formula_units_Z 8
_cell_length_a 32.657(19)
_cell_length_b 32.657(19)
_cell_length_c 32.657(19)
_cell_measurement_temperature 110(2)
_cell_volume 34828(4)
_computing_structure_refinement 'SHELXL-97 (Sheldrick, 1997)'
_computing_structure_solution 'SHELXS-97 (Sheldrick, 1990)'
_diffrn_ambient_temperature 110(2)
_diffrn_measured_fraction_theta_full 0.995
_diffrn_measured_fraction_theta_max 0.995
_diffrn_radiation_monochromator graphite
_diffrn_radiation_source 'fine-focus sealed tube'
_diffrn_radiation_type MoK\a
_diffrn_radiation_wavelength 0.71073
_diffrn_reflns_av_R_equivalents 0.2593
_diffrn_reflns_av_sigmaI/netI 0.0748
_diffrn_reflns_limit_h_max 43
_diffrn_reflns_limit_h_min -43
_diffrn_reflns_limit_k_max 43
_diffrn_reflns_limit_k_min -43
_diffrn_reflns_limit_l_max 44
_diffrn_reflns_limit_l_min -43
_diffrn_reflns_number 107344
_diffrn_reflns_theta_full 28.74
_diffrn_reflns_theta_max 28.74
_diffrn_reflns_theta_min 1.76
_exptl_absorpt_coefficient_mu 0.202
_exptl_absorpt_correction_T_max 0.9880
_exptl_absorpt_correction_T_min 0.9840
_exptl_absorpt_correction_type empirical
_exptl_crystal_colour colorless
_exptl_crystal_density_diffrn 0.550
_exptl_crystal_description octahedron
_exptl_crystal_F_000 5824
_exptl_crystal_size_max 0.08
_exptl_crystal_size_mid 0.06
_exptl_crystal_size_min 0.06
_refine_diff_density_max 0.626
_refine_diff_density_min -2.096
_refine_diff_density_rms 0.076
_refine_ls_extinction_method none
_refine_ls_goodness_of_fit_ref 0.962
_refine_ls_matrix_type full
_refine_ls_number_parameters 53
_refine_ls_number_reflns 2256
_refine_ls_number_restraints 149
_refine_ls_restrained_S_all 1.030
_refine_ls_R_factor_all 0.1438
_refine_ls_R_factor_gt 0.0913
_refine_ls_shift/su_max 0.000
_refine_ls_shift/su_mean 0.000
_refine_ls_structure_factor_coef Fsqd
_refine_ls_weighting_details 'calc w=1/[\s^2^(Fo^2^)+(0.1518P)^2^+0.0000P] where P=(Fo^2^+2Fc^2^)/3'
_refine_ls_weighting_scheme calc
_refine_ls_wR_factor_gt 0.2218
_refine_ls_wR_factor_ref 0.2433
_reflns_number_gt 1491
_reflns_number_total 2256
_reflns_threshold_expression >2sigma(I)
_cod_data_source_file ja3063919_si_003.cif
_cod_data_source_block 1
_cod_original_cell_volume 34829(36)
_cod_database_code 4118603

loop_
_symmetry_equiv_pos_as_xyz
'x, y, z'
'-y, x, z'
'-x, -y, z'
'y, -x, z'
'x, -z, y'
'x, -y, -z'
'x, z, -y'
'z, y, -x'
'-x, y, -z'
'-z, y, x'
'z, x, y'
'y, z, x'
'-y, -z, x'
'z, -x, -y'
'-y, z, -x'
'-z, -x, y'
'-z, x, -y'
'y, -z, -x'
'y, x, -z'
'-y, -x, -z'
'-x, z, y'
'-x, -z, -y'
'z, -y, x'
'-z, -y, -x'
'x, y+1/2, z+1/2'
'-y, x+1/2, z+1/2'
'-x, -y+1/2, z+1/2'
'y, -x+1/2, z+1/2'
'x, -z+1/2, y+1/2'
'x, -y+1/2, -z+1/2'
'x, z+1/2, -y+1/2'
'z, y+1/2, -x+1/2'
'-x, y+1/2, -z+1/2'
'-z, y+1/2, x+1/2'
'z, x+1/2, y+1/2'
'y, z+1/2, x+1/2'
'-y, -z+1/2, x+1/2'
'z, -x+1/2, -y+1/2'
'-y, z+1/2, -x+1/2'
'-z, -x+1/2, y+1/2'
'-z, x+1/2, -y+1/2'
'y, -z+1/2, -x+1/2'
'y, x+1/2, -z+1/2'
'-y, -x+1/2, -z+1/2'
'-x, z+1/2, y+1/2'
'-x, -z+1/2, -y+1/2'
'z, -y+1/2, x+1/2'
'-z, -y+1/2, -x+1/2'
'x+1/2, y, z+1/2'
'-y+1/2, x, z+1/2'
'-x+1/2, -y, z+1/2'
'y+1/2, -x, z+1/2'
'x+1/2, -z, y+1/2'
'x+1/2, -y, -z+1/2'
'x+1/2, z, -y+1/2'
'z+1/2, y, -x+1/2'
'-x+1/2, y, -z+1/2'
'-z+1/2, y, x+1/2'
'z+1/2, x, y+1/2'
'y+1/2, z, x+1/2'
'-y+1/2, -z, x+1/2'
'z+1/2, -x, -y+1/2'
'-y+1/2, z, -x+1/2'
'-z+1/2, -x, y+1/2'
'-z+1/2, x, -y+1/2'
'y+1/2, -z, -x+1/2'
'y+1/2, x, -z+1/2'
'-y+1/2, -x, -z+1/2'
'-x+1/2, z, y+1/2'
'-x+1/2, -z, -y+1/2'
'z+1/2, -y, x+1/2'
'-z+1/2, -y, -x+1/2'
'x+1/2, y+1/2, z'
'-y+1/2, x+1/2, z'
'-x+1/2, -y+1/2, z'
'y+1/2, -x+1/2, z'
'x+1/2, -z+1/2, y'
'x+1/2, -y+1/2, -z'
'x+1/2, z+1/2, -y'
'z+1/2, y+1/2, -x'
'-x+1/2, y+1/2, -z'
'-z+1/2, y+1/2, x'
'z+1/2, x+1/2, y'
'y+1/2, z+1/2, x'
'-y+1/2, -z+1/2, x'
'z+1/2, -x+1/2, -y'
'-y+1/2, z+1/2, -x'
'-z+1/2, -x+1/2, y'
'-z+1/2, x+1/2, -y'
'y+1/2, -z+1/2, -x'
'y+1/2, x+1/2, -z'
'-y+1/2, -x+1/2, -z'
'-x+1/2, z+1/2, y'
'-x+1/2, -z+1/2, -y'
'z+1/2, -y+1/2, x'
'-z+1/2, -y+1/2, -x'
'-x, -y, -z'
'y, -x, -z'
'x, y, -z'
'-y, x, -z'
'-x, z, -y'
'-x, y, z'
'-x, -z, y'
'-z, -y, x'
'x, -y, z'
'z, -y, -x'
'-z, -x, -y'
'-y, -z, -x'
'y, z, -x'
'-z, x, y'
'y, -z, x'
'z, x, -y'
'z, -x, y'
'-y, z, x'
'-y, -x, z'
'y, x, z'
'x, -z, -y'
'x, z, y'
'-z, y, -x'
'z, y, x'
'-x, -y+1/2, -z+1/2'
'y, -x+1/2, -z+1/2'
'x, y+1/2, -z+1/2'
'-y, x+1/2, -z+1/2'
'-x, z+1/2, -y+1/2'
'-x, y+1/2, z+1/2'
'-x, -z+1/2, y+1/2'
'-z, -y+1/2, x+1/2'
'x, -y+1/2, z+1/2'
'z, -y+1/2, -x+1/2'
'-z, -x+1/2, -y+1/2'
'-y, -z+1/2, -x+1/2'
'y, z+1/2, -x+1/2'
'-z, x+1/2, y+1/2'
'y, -z+1/2, x+1/2'
'z, x+1/2, -y+1/2'
'z, -x+1/2, y+1/2'
'-y, z+1/2, x+1/2'
'-y, -x+1/2, z+1/2'
'y, x+1/2, z+1/2'
'x, -z+1/2, -y+1/2'
'x, z+1/2, y+1/2'
'-z, y+1/2, -x+1/2'
'z, y+1/2, x+1/2'
'-x+1/2, -y, -z+1/2'
'y+1/2, -x, -z+1/2'
'x+1/2, y, -z+1/2'
'-y+1/2, x, -z+1/2'
'-x+1/2, z, -y+1/2'
'-x+1/2, y, z+1/2'
'-x+1/2, -z, y+1/2'
'-z+1/2, -y, x+1/2'
'x+1/2, -y, z+1/2'
'z+1/2, -y, -x+1/2'
'-z+1/2, -x, -y+1/2'
'-y+1/2, -z, -x+1/2'
'y+1/2, z, -x+1/2'
'-z+1/2, x, y+1/2'
'y+1/2, -z, x+1/2'
'z+1/2, x, -y+1/2'
'z+1/2, -x, y+1/2'
'-y+1/2, z, x+1/2'
'-y+1/2, -x, z+1/2'
'y+1/2, x, z+1/2'
'x+1/2, -z, -y+1/2'
'x+1/2, z, y+1/2'
'-z+1/2, y, -x+1/2'
'z+1/2, y, x+1/2'
'-x+1/2, -y+1/2, -z'
'y+1/2, -x+1/2, -z'
'x+1/2, y+1/2, -z'
'-y+1/2, x+1/2, -z'
'-x+1/2, z+1/2, -y'
'-x+1/2, y+1/2, z'
'-x+1/2, -z+1/2, y'
'-z+1/2, -y+1/2, x'
'x+1/2, -y+1/2, z'
'z+1/2, -y+1/2, -x'
'-z+1/2, -x+1/2, -y'
'-y+1/2, -z+1/2, -x'
'y+1/2, z+1/2, -x'
'-z+1/2, x+1/2, y'
'y+1/2, -z+1/2, x'
'z+1/2, x+1/2, -y'
'z+1/2, -x+1/2, y'
'-y+1/2, z+1/2, x'
'-y+1/2, -x+1/2, z'
'y+1/2, x+1/2, z'
'x+1/2, -z+1/2, -y'
'x+1/2, z+1/2, y'
'-z+1/2, y+1/2, -x'
'z+1/2, y+1/2, x'

loop_
_atom_site_label
_atom_site_type_symbol
_atom_site_fract_x
_atom_site_fract_y
_atom_site_fract_z
_atom_site_U_iso_or_equiv
_atom_site_adp_type
_atom_site_occupancy
_atom_site_symmetry_multiplicity
_atom_site_calc_flag
_atom_site_refinement_flags
Zr1 Zr 0.07535(3) 0.5000 0.0000 0.0387(4) Uani 1 8 d SU
O1 O 0.03707(17) 0.46293(17) -0.03707(17) 0.084(3) Uani 1 6 d SU
O2 O 0.10818(14) 0.44135(14) 0.0000 0.0780(14) Uani 1 2 d SDU
C1 C 0.09467(17) 0.40533(17) 0.0000 0.133(4) Uani 1 4 d SDU
C2 C 0.12760(16) 0.37240(16) 0.0000 0.163(4) Uani 1 4 d SDU
C3 C 0.16871(19) 0.3834(2) 0.0000 0.199(4) Uani 1 2 d SDU
H3A H 0.1762 0.4115 0.0000 0.239 Uiso 1 2 calc SR
C4 C 0.1992(2) 0.3530(2) 0.0000 0.231(5) Uani 1 2 d SDU
H4A H 0.2274 0.3604 0.0000 0.278 Uiso 1 2 calc SR
C5 C 0.1876(2) 0.3124(2) 0.0000 0.247(5) Uani 1 4 d SDU
C6 C 0.22033(18) 0.27967(18) 0.0000 0.265(6) Uani 1 4 d SDU
C7 C 0.23495(7) 0.26505(7) 0.03718(17) 0.278(6) Uani 1 2 d SDU
C8 C 0.2184(3) 0.2816(3) 0.0777(4) 0.301(8) Uani 1 2 d SDU
H8A H 0.1981 0.3019 0.0719 0.452 Uiso 1 2 d SR
H8B H 0.2063 0.2604 0.0932 0.452 Uiso 0.50 1 d PR

loop_
_atom_site_aniso_label
_atom_site_aniso_U_11
_atom_site_aniso_U_22
_atom_site_aniso_U_33
_atom_site_aniso_U_23
_atom_site_aniso_U_13
_atom_site_aniso_U_12
Zr1 0.0195(5) 0.0482(5) 0.0482(5) 0.000 0.000 0.000
O1 0.084(3) 0.084(3) 0.084(3) 0.034(3) -0.034(3) -0.034(3)
O2 0.060(3) 0.079(3) 0.095(4) 0.000 0.000 0.041(3)
C1 0.115(6) 0.115(6) 0.168(10) 0.000 0.000 0.105(8)
C2 0.136(5) 0.136(5) 0.217(9) 0.000 0.000 0.123(7)
C3 0.141(6) 0.182(7) 0.275(9) 0.000 0.000 0.135(6)
C4 0.170(6) 0.211(7) 0.314(10) 0.000 0.000 0.153(7)
C5 0.208(6) 0.208(6) 0.326(11) 0.000 0.000 0.170(8)
C6 0.231(7) 0.231(7) 0.333(12) 0.000 0.000 0.196(8)
C7 0.252(7) 0.252(7) 0.330(13) -0.002(4) 0.002(4) 0.208(9)
C8 0.284(11) 0.284(11) 0.336(13) -0.014(6) 0.014(6) 0.223(13)

loop_
_atom_type_symbol
_atom_type_description
_atom_type_scat_dispersion_real
_atom_type_scat_dispersion_imag
_atom_type_scat_source
C C 0.0033 0.0016 'International Tables Vol C Tables 4.2.6.8 and 6.1.1.4'
O O 0.0106 0.0060 'International Tables Vol C Tables 4.2.6.8 and 6.1.1.4'
Zr Zr -2.9673 0.5597 'International Tables Vol C Tables 4.2.6.8 and 6.1.1.4'
H H 0.0000 0.0000 'International Tables Vol C Tables 4.2.6.8 and 6.1.1.4'

loop_
_geom_angle_atom_site_label_1
_geom_angle_atom_site_label_2
_geom_angle_atom_site_label_3
_geom_angle
_geom_angle_site_symmetry_1
_geom_angle_site_symmetry_3
O1 Zr1 O1 107.7(5) . 172
O1 Zr1 O1 69.6(3) . 99
O1 Zr1 O1 69.6(3) 172 99
O1 Zr1 O1 69.6(3) . 74
O1 Zr1 O1 69.6(3) 172 74
O1 Zr1 O1 107.7(5) 99 74
O1 Zr1 O2 141.85(5) . 31
O1 Zr1 O2 77.9(2) 172 31
O1 Zr1 O2 77.9(2) 99 31
O1 Zr1 O2 141.85(5) 74 31
O1 Zr1 O2 141.85(5) . 6_565
O1 Zr1 O2 77.9(2) 172 6_565
O1 Zr1 O2 141.85(5) 99 6_565
O1 Zr1 O2 77.9(2) 74 6_565
O2 Zr1 O2 76.19(11) 31 6_565
O1 Zr1 O2 77.9(2) . .
O1 Zr1 O2 141.85(5) 172 .
O1 Zr1 O2 77.9(2) 99 .
O1 Zr1 O2 141.85(5) 74 .
O2 Zr1 O2 76.19(11) 31 .
O2 Zr1 O2 121.5(3) 6_565 .
O1 Zr1 O2 77.9(2) . 29_554
O1 Zr1 O2 141.85(5) 172 29_554
O1 Zr1 O2 141.85(5) 99 29_554
O1 Zr1 O2 77.9(2) 74 29_554
O2 Zr1 O2 121.5(3) 31 29_554
O2 Zr1 O2 76.19(11) 6_565 29_554
O2 Zr1 O2 76.19(11) . 29_554
O1 Zr1 Zr1 34.83(12) . 8
O1 Zr1 Zr1 89.2(2) 172 8
O1 Zr1 Zr1 89.2(2) 99 8
O1 Zr1 Zr1 34.83(12) 74 8
O2 Zr1 Zr1 164.25(13) 31 8
O2 Zr1 Zr1 110.21(8) 6_565 8
O2 Zr1 Zr1 110.21(8) . 8
O2 Zr1 Zr1 74.25(13) 29_554 8
O1 Zr1 Zr1 34.83(12) . 170_455
O1 Zr1 Zr1 89.2(2) 172 170_455
O1 Zr1 Zr1 34.83(12) 99 170_455
O1 Zr1 Zr1 89.2(2) 74 170_455
O2 Zr1 Zr1 110.21(8) 31 170_455
O2 Zr1 Zr1 164.25(13) 6_565 170_455
O2 Zr1 Zr1 74.25(13) . 170_455
O2 Zr1 Zr1 110.21(8) 29_554 170_455
Zr1 Zr1 Zr1 60.0 8 170_455
O1 Zr1 Zr1 89.2(2) . 74
O1 Zr1 Zr1 34.83(12) 172 74
O1 Zr1 Zr1 89.2(2) 99 74
O1 Zr1 Zr1 34.83(12) 74 74
O2 Zr1 Zr1 110.21(8) 31 74
O2 Zr1 Zr1 74.25(13) 6_565 74
O2 Zr1 Zr1 164.25(13) . 74
O2 Zr1 Zr1 110.21(8) 29_554 74
Zr1 Zr1 Zr1 60.0 8 74
Zr1 Zr1 Zr1 90.0 170_455 74
O1 Zr1 Zr1 89.2(2) . 104_565
O1 Zr1 Zr1 34.83(12) 172 104_565
O1 Zr1 Zr1 34.83(12) 99 104_565
O1 Zr1 Zr1 89.2(2) 74 104_565
O2 Zr1 Zr1 74.25(13) 31 104_565
O2 Zr1 Zr1 110.21(8) 6_565 104_565
O2 Zr1 Zr1 110.21(8) . 104_565
O2 Zr1 Zr1 164.25(13) 29_554 104_565
Zr1 Zr1 Zr1 90.0 8 104_565
Zr1 Zr1 Zr1 60.0 170_455 104_565
Zr1 Zr1 Zr1 60.0 74 104_565
Zr1 O1 Zr1 110.3(2) . 8
Zr1 O1 Zr1 110.3(2) . 170_455
Zr1 O1 Zr1 110.3(2) 8 170_455
C1 O2 Zr1 130.2(5) . .
O2 C1 O2 131.1(8) 187 .
O2 C1 C2 114.4(4) 187 .
O2 C1 C2 114.4(4) . .
C3 C2 C3 120.0(8) . 187
C3 C2 C1 120.0(4) . .
C3 C2 C1 120.0(4) 187 .
C2 C3 C4 120.2(6) . .
C2 C3 H3A 119.9 . .
C4 C3 H3A 119.9 . .
C5 C4 C3 118.9(7) . .
C5 C4 H4A 120.5 . .
C3 C4 H4A 120.5 . .
C4 C5 C4 121.9(9) 187 .
C4 C5 C6 119.1(4) 187 .
C4 C5 C6 119.1(4) . .
C7 C6 C7 121.9(8) 99 .
C7 C6 C5 119.1(4) 99 .
C7 C6 C5 119.1(4) . .
C6 C7 C7 119.1(4) . 75
C6 C7 C8 120.9(7) . .
C7 C7 C8 120.0(6) 75 .
C7 C8 H8A 108.6 . .
C7 C8 H8B 110.7 . .
H8A C8 H8B 108.9 . .

loop_
_geom_bond_atom_site_label_1
_geom_bond_atom_site_label_2
_geom_bond_distance
_geom_bond_site_symmetry_2
Zr1 O1 2.120(3) .
Zr1 O1 2.120(3) 172
Zr1 O1 2.120(3) 99
Zr1 O1 2.120(3) 74
Zr1 O2 2.195(4) 31
Zr1 O2 2.195(4) 6_565
Zr1 O2 2.195(4) .
Zr1 O2 2.195(4) 29_554
Zr1 Zr1 3.480(2) 8
Zr1 Zr1 3.480(2) 170_455
Zr1 Zr1 3.480(2) 74
Zr1 Zr1 3.480(2) 104_565
O1 Zr1 2.120(3) 8
O1 Zr1 2.120(3) 170_455
O2 C1 1.257(5) .
C1 O2 1.257(5) 187
C1 C2 1.521(8) .
C2 C3 1.390(6) .
C2 C3 1.390(6) 187
C3 C4 1.406(7) .
C3 H3A 0.9500 .
C4 C5 1.381(6) .
C4 H4A 0.9500 .
C5 C4 1.381(6) 187
C5 C6 1.511(9) .
C6 C7 1.389(4) 99
C6 C7 1.389(4) .
C7 C7 1.390(7) 75
C7 C8 1.526(9) .
C8 H8A 0.9596 .
C8 H8B 0.9446 .

loop_
_geom_torsion_atom_site_label_1
_geom_torsion_atom_site_label_2
_geom_torsion_atom_site_label_3
_geom_torsion_atom_site_label_4
_geom_torsion
_geom_torsion_site_symmetry_1
_geom_torsion_site_symmetry_4
O1 Zr1 O1 Zr1 61.1(3) 172 8
O1 Zr1 O1 Zr1 120.56(16) 99 8
O1 Zr1 O1 Zr1 1.6(5) 74 8
O2 Zr1 O1 Zr1 153.93(19) 31 8
O2 Zr1 O1 Zr1 -31.8(7) 6_565 8
O2 Zr1 O1 Zr1 -158.0(4) . 8
O2 Zr1 O1 Zr1 -79.8(3) 29_554 8
Zr1 Zr1 O1 Zr1 122.2(6) 170_455 8
Zr1 Zr1 O1 Zr1 31.1(3) 74 8
Zr1 Zr1 O1 Zr1 91.1(3) 104_565 8
O1 Zr1 O1 Zr1 -61.1(3) 172 170_455
O1 Zr1 O1 Zr1 -1.6(5) 99 170_455
O1 Zr1 O1 Zr1 -120.56(16) 74 170_455
O2 Zr1 O1 Zr1 31.8(7) 31 170_455
O2 Zr1 O1 Zr1 -153.93(19) 6_565 170_455
O2 Zr1 O1 Zr1 79.8(3) . 170_455
O2 Zr1 O1 Zr1 158.0(4) 29_554 170_455
Zr1 Zr1 O1 Zr1 -122.2(6) 8 170_455
Zr1 Zr1 O1 Zr1 -91.1(3) 74 170_455
Zr1 Zr1 O1 Zr1 -31.1(3) 104_565 170_455
O1 Zr1 O2 C1 -35.74(16) . .
O1 Zr1 O2 C1 67.6(4) 172 .
O1 Zr1 O2 C1 35.74(16) 99 .
O1 Zr1 O2 C1 -67.6(4) 74 .
O2 Zr1 O2 C1 116.04(9) 31 .
O2 Zr1 O2 C1 180.0 6_565 .
O2 Zr1 O2 C1 -116.04(9) 29_554 .
Zr1 Zr1 O2 C1 -48.89(4) 8 .
Zr1 Zr1 O2 C1 0.0 170_455 .
Zr1 Zr1 O2 C1 0.0 74 .
Zr1 Zr1 O2 C1 48.89(4) 104_565 .
Zr1 O2 C1 O2 0.0 . 187
Zr1 O2 C1 C2 180.0 . .
O2 C1 C2 C3 180.0 187 .
O2 C1 C2 C3 0.0 . .
O2 C1 C2 C3 0.0 187 187
O2 C1 C2 C3 180.0 . 187
C3 C2 C3 C4 0.0 187 .
C1 C2 C3 C4 180.0 . .
C2 C3 C4 C5 0.0 . .
C3 C4 C5 C4 0.0 . 187
C3 C4 C5 C6 180.0 . .
C4 C5 C6 C7 90.0 187 99
C4 C5 C6 C7 -90.0 . 99
C4 C5 C6 C7 -90.0 187 .
C4 C5 C6 C7 90.0 . .
C7 C6 C7 C7 0.0 99 75
C5 C6 C7 C7 180.0 . 75
C7 C6 C7 C8 180.0 99 .
C5 C6 C7 C8 0.0 . .
